data_7113355
loop_
_publ_author_name
'Hirata, Kenji'
'Suzuki, Toshiaki'
'Noya, Ai'
'Takei, Izuru'
'Hidai, Masanobu'

_publ_section_title
;
 Syntheses and structures of mono-, di- and tetranuclear rhodium or
 iridium complexes of thiacalix[4]arene derivatives.
;
_journal_issue 29
_journal_name_full 'Chemical communications (Cambridge, England)'
_journal_page_first 3718
_journal_page_last 3720
_journal_paper_doi 10.1039/b502999f
_journal_year 2005
_chemical_formula_moiety 'C84 H112 Cl12 Ir4 O2 S6 '
_chemical_formula_sum 'C84 H112 Cl12 Ir4 O2 S6'
_chemical_formula_weight 2540.48
_space_group_IT_number 15
_symmetry_cell_setting monoclinic
_symmetry_Int_Tables_number 15
_symmetry_space_group_name_Hall '-C 2yc'
_symmetry_space_group_name_H-M 'C 1 2/c 1'
_audit_creation_date 2005-04-11
_audit_creation_method 'by CrystalStructure v3.5.1'
_cell_angle_alpha 90
_cell_angle_beta 110.396(6)
_cell_angle_gamma 90
_cell_formula_units_Z 4
_cell_length_a 34.408(5)
_cell_length_b 12.624(2)
_cell_length_c 25.155(4)
_cell_measurement_reflns_used 10829
_cell_measurement_temperature 293.1
_cell_measurement_theta_max 27.5
_cell_measurement_theta_min 3.1
_cell_volume 10241(3)
_computing_cell_refinement CrystalClear
_computing_data_collection CrystalClear
_computing_data_reduction CrystalStructure
_computing_publication_material 'CrystalStructure Ver. 3.5.1'
_computing_structure_refinement SHELXL
_computing_structure_solution SHELXS97
_diffrn_detector_area_resol_mean 7.31
_diffrn_measured_fraction_theta_full 0.9841
_diffrn_measured_fraction_theta_max 0.9884
_diffrn_measurement_device_type 'Rigaku Mercury'
_diffrn_measurement_method \w
_diffrn_radiation_type 'Mo K\a'
_diffrn_radiation_wavelength 0.7107
_diffrn_reflns_av_R_equivalents 0.076
_diffrn_reflns_limit_h_max 44
_diffrn_reflns_limit_h_min -44
_diffrn_reflns_limit_k_max 16
_diffrn_reflns_limit_k_min -16
_diffrn_reflns_limit_l_max 30
_diffrn_reflns_limit_l_min -32
_diffrn_reflns_number 91348
_diffrn_reflns_theta_full 20.00
_diffrn_reflns_theta_max 27.48
_exptl_absorpt_coefficient_mu 5.671
_exptl_absorpt_correction_T_max 0.182
_exptl_absorpt_correction_T_min 0.066
_exptl_absorpt_correction_type multi-scan
_exptl_absorpt_process_details 'Jacobson, R. (1998) Private communication'
_exptl_crystal_colour red
_exptl_crystal_density_diffrn 1.648
_exptl_crystal_density_method 'not measured'
_exptl_crystal_description prism
_exptl_crystal_F_000 4960.00
_exptl_crystal_size_max 0.70
_exptl_crystal_size_mid 0.65
_exptl_crystal_size_min 0.30
_refine_diff_density_max 2.66
_refine_diff_density_min -0.90
_refine_ls_extinction_method none
_refine_ls_goodness_of_fit_ref 1.117
_refine_ls_hydrogen_treatment refall
_refine_ls_number_parameters 487
_refine_ls_number_reflns 4664
_refine_ls_R_factor_gt 0.0720
_refine_ls_shift/su_max 0.0000
_refine_ls_structure_factor_coef Fsqd
_refine_ls_weighting_details 'w = 1/[\s^2^(Fo^2^)+(0.0000P)^2^+667.7505P] where P=(Fo^2^+2Fc^2^)/3'
_refine_ls_weighting_scheme calc
_refine_ls_wR_factor_ref 0.1620
_reflns_number_gt 0
_reflns_number_total 12153
_reflns_threshold_expression F^2^>2.0\s(F^2^)
_cod_data_source_file b502999f.txt
_cod_data_source_block trial01-2
_cod_original_cell_volume 10241.1(26)
_cod_original_formula_sum 'C84 H112 Cl12 Ir4 O2 S6 '
_cod_database_code 7113355

loop_
_symmetry_equiv_pos_as_xyz
x,y,z
-x,-y,-z
x+1/2,y+1/2,z
-x+1/2,-y+1/2,-z
-x,y,-z+1/2
x,-y,z+1/2
-x+1/2,y+1/2,-z+1/2
x+1/2,-y+1/2,z+1/2

loop_
_atom_site_label
_atom_site_type_symbol
_atom_site_fract_x
_atom_site_fract_y
_atom_site_fract_z
_atom_site_U_iso_or_equiv
_atom_site_adp_type
_atom_site_occupancy
_atom_site_symmetry_multiplicity
_atom_site_calc_flag
Ir1 Ir 0.03104(2) 0.06200(6) 0.38260(3) 0.0412(3) Uani 1.00 1 d
Ir2 Ir -0.17532(2) -0.07067(6) 0.25985(3) 0.0449(3) Uani 1.00 1 d
Cl1 Cl -0.1876(2) -0.2583(4) 0.2643(2) 0.061(1) Uani 1.00 1 d
Cl2 Cl -0.1438(2) -0.0722(5) 0.3617(2) 0.063(1) Uani 1.00 1 d
Cl3 Cl 0.1896(6) 0.124(2) 0.0265(7) 0.254(8) Uani 1.00 1 d
Cl4 Cl 0.1409(4) 0.267(1) 0.0637(6) 0.197(6) Uani 1.00 1 d
Cl5 Cl 0.2004(4) 0.6339(10) 0.0714(6) 0.190(5) Uani 1.00 1 d
Cl6 Cl 0.2559(5) 0.809(2) 0.1027(9) 0.255(8) Uani 1.00 1 d
S1 S 0.0479(1) -0.1084(4) 0.4176(2) 0.0436(12) Uani 1.00 1 d
S2 S 0.0541(2) 0.0130(4) 0.3094(2) 0.0476(12) Uani 1.00 1 d
S3 S -0.10656(13) -0.0843(3) 0.2585(2) 0.0375(11) Uani 1.00 1 d
O1 O -0.0260(3) -0.0062(9) 0.3346(5) 0.039(3) Uani 1.00 1 d
C1 C -0.0690(5) -0.1575(13) 0.3148(7) 0.035(4) Uani 1.00 1 d
C2 C -0.0764(6) -0.258(2) 0.3280(8) 0.046(5) Uani 1.00 1 d
C3 C -0.0481(7) -0.318(1) 0.3692(8) 0.050(5) Uani 1.00 1 d
C4 C -0.0081(6) -0.273(2) 0.3967(7) 0.044(5) Uani 1.00 1 d
C5 C -0.0015(5) -0.171(1) 0.3815(7) 0.039(5) Uani 1.00 1 d
C6 C -0.0313(5) -0.107(2) 0.3427(7) 0.037(5) Uani 1.00 1 d
C7 C -0.0590(7) -0.428(2) 0.3879(10) 0.063(6) Uani 1.00 1 d
C8 C -0.075(1) -0.407(2) 0.436(2) 0.15(2) Uani 1.00 1 d
C9 C -0.0904(9) -0.484(2) 0.3371(13) 0.118(12) Uani 1.00 1 d
C10 C -0.0190(9) -0.497(2) 0.4114(13) 0.106(11) Uani 1.00 1 d
C11 C 0.0803(5) -0.161(2) 0.3792(8) 0.042(5) Uani 1.00 1 d
C12 C 0.1019(5) -0.254(2) 0.3996(8) 0.049(5) Uani 1.00 1 d
C13 C 0.1272(6) -0.298(2) 0.3715(8) 0.051(5) Uani 1.00 1 d
C14 C -0.1278(5) -0.246(2) 0.1771(9) 0.051(5) Uani 1.00 1 d
C15 C -0.1052(6) -0.152(2) 0.1966(7) 0.049(5) Uani 1.00 1 d
C16 C 0.0803(5) -0.105(1) 0.3330(7) 0.033(4) Uani 1.00 1 d
C17 C 0.1500(7) -0.400(2) 0.3906(11) 0.077(7) Uani 1.00 1 d
C18 C 0.1363(11) -0.464(2) 0.4296(13) 0.110(10) Uani 1.00 1 d
C19 C 0.1426(11) -0.478(3) 0.338(1) 0.120(11) Uani 1.00 1 d
C20 C 0.1963(9) -0.370(3) 0.420(2) 0.20(2) Uani 1.00 1 d
C21 C 0.0085(8) 0.223(2) 0.3717(9) 0.060(6) Uani 1.00 1 d
C22 C 0.0014(7) 0.180(2) 0.4208(9) 0.058(6) Uani 1.00 1 d
C23 C 0.0422(7) 0.150(2) 0.4623(9) 0.063(6) Uani 1.00 1 d
C24 C 0.0727(7) 0.177(2) 0.4385(10) 0.067(7) Uani 1.00 1 d
C25 C 0.0529(8) 0.224(2) 0.3833(11) 0.065(6) Uani 1.00 1 d
C26 C -0.0253(8) 0.258(2) 0.3167(10) 0.084(8) Uani 1.00 1 d
C27 C -0.0408(6) 0.166(2) 0.4278(12) 0.079(7) Uani 1.00 1 d
C28 C 0.0488(8) 0.103(2) 0.5195(9) 0.079(7) Uani 1.00 1 d
C29 C 0.1193(7) 0.169(3) 0.4696(10) 0.097(9) Uani 1.00 1 d
C30 C 0.0756(10) 0.272(2) 0.3473(11) 0.097(10) Uani 1.00 1 d
C31 C -0.2255(7) -0.041(2) 0.1825(10) 0.070(7) Uani 1.00 1 d
C32 C -0.2402(6) -0.021(2) 0.2288(10) 0.060(6) Uani 1.00 1 d
C33 C -0.2137(9) 0.064(2) 0.2605(10) 0.079(8) Uani 1.00 1 d
C34 C -0.1848(8) 0.091(2) 0.2348(12) 0.069(6) Uani 1.00 1 d
C35 C -0.1934(8) 0.033(2) 0.1865(12) 0.072(7) Uani 1.00 1 d
C36 C -0.2449(9) -0.122(2) 0.1330(10) 0.104(10) Uani 1.00 1 d
C37 C -0.2766(8) -0.075(3) 0.238(1) 0.114(11) Uani 1.00 1 d
C38 C -0.2207(10) 0.102(3) 0.3141(13) 0.121(12) Uani 1.00 1 d
C39 C -0.1538(9) 0.180(2) 0.256(2) 0.112(11) Uani 1.00 1 d
C40 C -0.1727(8) 0.045(2) 0.1413(11) 0.096(9) Uani 1.00 1 d
C41 C 0.144(1) 0.135(5) 0.041(2) 0.18(2) Uani 1.00 1 d
C42 C 0.2161(12) 0.743(3) 0.113(2) 0.144(13) Uani 1.00 1 d
H1 H -0.1025 -0.2891 0.3075 0.0558 Uiso 1.00 1 c
H2 H 0.0132 -0.3120 0.4242 0.0530 Uiso 1.00 1 c
H3 H 0.0996 -0.2879 0.4321 0.0586 Uiso 1.00 1 c
H4 H -0.1439 -0.2750 0.1976 0.0611 Uiso 1.00 1 c
H5 H -0.0546 -0.3730 0.4665 0.1824 Uiso 1.00 1 c
H6 H -0.0993 -0.3632 0.4227 0.1824 Uiso 1.00 1 c
H7 H -0.0826 -0.4726 0.4490 0.1824 Uiso 1.00 1 c
H8 H -0.1147 -0.4425 0.3226 0.1413 Uiso 1.00 1 c
H9 H -0.0787 -0.4946 0.3084 0.1413 Uiso 1.00 1 c
H10 H -0.0972 -0.5513 0.3488 0.1413 Uiso 1.00 1 c
H11 H -0.0255 -0.5624 0.4253 0.1275 Uiso 1.00 1 c
H12 H -0.0084 -0.5111 0.3818 0.1275 Uiso 1.00 1 c
H13 H 0.0013 -0.4605 0.4413 0.1275 Uiso 1.00 1 c
H14 H 0.1393 -0.4244 0.4629 0.1322 Uiso 1.00 1 c
H15 H 0.1080 -0.4831 0.4116 0.1322 Uiso 1.00 1 c
H16 H 0.1527 -0.5266 0.4396 0.1322 Uiso 1.00 1 c
H17 H 0.1140 -0.4953 0.3223 0.1442 Uiso 1.00 1 c
H18 H 0.1508 -0.4433 0.3100 0.1442 Uiso 1.00 1 c
H19 H 0.1585 -0.5402 0.3503 0.1442 Uiso 1.00 1 c
H20 H 0.2123 -0.4320 0.4323 0.2360 Uiso 1.00 1 c
H21 H 0.2057 -0.3337 0.3931 0.2360 Uiso 1.00 1 c
H22 H 0.1993 -0.3247 0.4510 0.2360 Uiso 1.00 1 c
H23 H -0.0413 0.3131 0.3247 0.1006 Uiso 1.00 1 c
H24 H -0.0128 0.2835 0.2909 0.1006 Uiso 1.00 1 c
H25 H -0.0428 0.1997 0.3003 0.1006 Uiso 1.00 1 c
H26 H -0.0539 0.2329 0.4249 0.0943 Uiso 1.00 1 c
H27 H -0.0576 0.1203 0.3989 0.0943 Uiso 1.00 1 c
H28 H -0.0369 0.1358 0.4639 0.0943 Uiso 1.00 1 c
H29 H 0.0227 0.0934 0.5242 0.0942 Uiso 1.00 1 c
H30 H 0.0621 0.0360 0.5223 0.0942 Uiso 1.00 1 c
H31 H 0.0656 0.1486 0.5483 0.0942 Uiso 1.00 1 c
H32 H 0.1265 0.0982 0.4811 0.1169 Uiso 1.00 1 c
H33 H 0.1334 0.1914 0.4452 0.1169 Uiso 1.00 1 c
H34 H 0.1270 0.2138 0.5022 0.1169 Uiso 1.00 1 c
H35 H 0.0924 0.2194 0.3390 0.1168 Uiso 1.00 1 c
H36 H 0.0561 0.2981 0.3130 0.1168 Uiso 1.00 1 c
H37 H 0.0926 0.3286 0.3674 0.1168 Uiso 1.00 1 c
H38 H -0.2657 -0.1624 0.1404 0.1243 Uiso 1.00 1 c
H39 H -0.2568 -0.0845 0.0984 0.1243 Uiso 1.00 1 c
H40 H -0.2238 -0.1680 0.1302 0.1243 Uiso 1.00 1 c
H41 H -0.2800 -0.0485 0.2712 0.1363 Uiso 1.00 1 c
H42 H -0.3010 -0.0627 0.2062 0.1363 Uiso 1.00 1 c
H43 H -0.2714 -0.1495 0.2419 0.1363 Uiso 1.00 1 c
H44 H -0.2016 0.1576 0.3311 0.1450 Uiso 1.00 1 c
H45 H -0.2482 0.1282 0.3044 0.1450 Uiso 1.00 1 c
H46 H -0.2165 0.0451 0.3399 0.1450 Uiso 1.00 1 c
H47 H -0.1367 0.1666 0.2940 0.1349 Uiso 1.00 1 c
H48 H -0.1371 0.1846 0.2328 0.1349 Uiso 1.00 1 c
H49 H -0.1682 0.2451 0.2540 0.1349 Uiso 1.00 1 c
H50 H -0.1437 0.0334 0.1583 0.1150 Uiso 1.00 1 c
H51 H -0.1843 -0.0047 0.1117 0.1150 Uiso 1.00 1 c
H52 H -0.1775 0.1149 0.1261 0.1150 Uiso 1.00 1 c
H53 H 0.1209 0.1198 0.0082 0.2211 Uiso 1.00 1 c
H54 H 0.1445 0.0867 0.0705 0.2211 Uiso 1.00 1 c
H55 H 0.1932 0.7901 0.1058 0.1730 Uiso 1.00 1 c
H56 H 0.2248 0.7213 0.1520 0.1730 Uiso 1.00 1 c

loop_
_atom_site_aniso_label
_atom_site_aniso_U_11
_atom_site_aniso_U_22
_atom_site_aniso_U_33
_atom_site_aniso_U_12
_atom_site_aniso_U_13
_atom_site_aniso_U_23
Ir1 0.0399(5) 0.0418(5) 0.0403(5) -0.0014(4) 0.0118(4) -0.0094(3)
Ir2 0.0310(5) 0.0502(6) 0.0503(5) 0.0025(4) 0.0100(4) 0.0021(4)
Cl1 0.048(3) 0.055(3) 0.081(4) -0.009(3) 0.023(3) -0.000(3)
Cl2 0.053(3) 0.080(4) 0.053(3) 0.011(3) 0.015(3) -0.003(3)
Cl3 0.21(2) 0.32(2) 0.23(2) 0.02(2) 0.076(12) 0.08(2)
Cl4 0.144(10) 0.25(2) 0.173(10) -0.040(10) 0.026(8) 0.065(11)
Cl5 0.173(11) 0.135(9) 0.211(12) 0.041(8) 0.003(9) -0.017(8)
Cl6 0.20(1) 0.23(2) 0.39(2) -0.028(12) 0.17(2) -0.02(2)
S1 0.037(3) 0.050(3) 0.040(3) 0.001(2) 0.009(2) -0.002(2)
S2 0.048(3) 0.047(3) 0.052(3) 0.011(2) 0.023(2) 0.001(2)
S3 0.026(2) 0.037(3) 0.048(3) -0.000(2) 0.012(2) 0.002(2)
O1 0.030(7) 0.024(8) 0.058(8) -0.001(6) 0.007(6) -0.005(6)
C1 0.040(12) 0.021(11) 0.044(11) 0.001(9) 0.014(9) 0.010(8)
C2 0.034(11) 0.05(1) 0.050(12) 0.001(10) 0.011(10) -0.011(10)
C3 0.07(2) 0.028(11) 0.054(12) 0.004(11) 0.021(11) 0.007(10)
C4 0.06(1) 0.037(13) 0.039(11) -0.005(10) 0.026(10) -0.006(9)
C5 0.034(11) 0.038(12) 0.045(11) 0.008(9) 0.011(9) -0.002(9)
C6 0.027(11) 0.05(1) 0.040(11) 0.008(10) 0.012(9) -0.006(10)
C7 0.07(2) 0.035(12) 0.09(2) 0.002(11) 0.040(13) 0.018(11)
C8 0.24(5) 0.08(2) 0.22(4) -0.04(2) 0.18(4) 0.01(2)
C9 0.10(2) 0.07(2) 0.13(2) -0.05(2) -0.03(2) 0.03(2)
C10 0.10(2) 0.04(1) 0.14(2) 0.00(1) -0.01(2) 0.03(2)
C11 0.029(11) 0.047(13) 0.047(12) -0.000(10) 0.009(9) -0.011(10)
C12 0.022(10) 0.053(13) 0.07(1) 0.012(10) 0.019(10) 0.017(11)
C13 0.053(13) 0.042(12) 0.056(13) 0.024(10) 0.018(10) 0.020(11)
C14 0.026(11) 0.047(13) 0.07(2) -0.010(10) 0.009(10) -0.000(11)
C15 0.039(12) 0.06(1) 0.039(11) -0.001(11) 0.006(9) -0.001(10)
C16 0.018(9) 0.039(11) 0.037(11) 0.000(8) 0.004(8) 0.005(9)
C17 0.06(2) 0.09(2) 0.09(2) 0.04(1) 0.05(1) 0.03(2)
C18 0.15(3) 0.10(2) 0.11(2) 0.05(2) 0.08(2) 0.03(2)
C19 0.15(3) 0.11(3) 0.12(3) 0.03(2) 0.08(2) 0.01(2)
C20 0.05(2) 0.15(4) 0.35(6) 0.05(2) 0.02(3) 0.10(4)
C21 0.09(2) 0.030(12) 0.07(2) 0.005(11) 0.039(13) -0.013(10)
C22 0.08(2) 0.044(13) 0.06(1) 0.005(11) 0.028(12) -0.011(11)
C23 0.07(2) 0.06(1) 0.07(2) -0.004(12) 0.04(1) -0.035(12)
C24 0.08(2) 0.06(2) 0.06(2) -0.017(13) 0.03(1) -0.038(13)
C25 0.08(2) 0.035(13) 0.09(2) -0.014(12) 0.04(2) -0.031(12)
C26 0.08(2) 0.07(2) 0.08(2) 0.03(1) 0.01(1) 0.004(13)
C27 0.036(13) 0.07(2) 0.14(2) 0.013(11) 0.05(1) -0.00(2)
C28 0.10(2) 0.09(2) 0.038(13) 0.00(2) 0.017(12) -0.015(12)
C29 0.05(2) 0.15(3) 0.07(2) -0.02(2) 0.000(12) -0.03(2)
C30 0.17(3) 0.06(2) 0.09(2) -0.07(2) 0.08(2) -0.024(13)
C31 0.05(2) 0.07(2) 0.07(2) 0.017(13) -0.000(13) 0.026(13)
C32 0.022(11) 0.08(2) 0.08(2) 0.032(11) 0.011(11) 0.017(13)
C33 0.08(2) 0.07(2) 0.08(2) 0.06(2) 0.01(2) -0.02(1)
C34 0.07(2) 0.05(2) 0.09(2) 0.018(13) 0.03(2) -0.00(1)
C35 0.07(2) 0.05(2) 0.10(2) 0.018(13) 0.03(1) 0.03(2)
C36 0.11(2) 0.11(2) 0.06(2) -0.01(2) -0.01(1) -0.02(2)
C37 0.06(2) 0.14(3) 0.15(3) 0.01(2) 0.04(2) 0.04(2)
C38 0.10(2) 0.14(3) 0.10(2) 0.07(2) 0.01(2) -0.02(2)
C39 0.08(2) 0.05(2) 0.19(3) 0.01(2) 0.02(2) 0.00(2)
C40 0.08(2) 0.13(2) 0.09(2) 0.05(2) 0.04(2) 0.06(2)
C41 0.12(3) 0.20(5) 0.21(4) -0.10(3) 0.01(3) 0.03(4)
C42 0.13(3) 0.16(4) 0.17(3) -0.00(3) 0.08(3) -0.03(3)

loop_
_atom_type_symbol
_atom_type_description
_atom_type_scat_dispersion_real
_atom_type_scat_dispersion_imag
_atom_type_scat_source
C C 0.003 0.002
;
International Tables for Crystallography
(1992, Vol. C, Tables 4.2.6.8 and 6.1.1.4)
;
H H 0.000 0.000
;
International Tables for Crystallography
(1992, Vol. C, Table 6.1.1.4)
;
Ir Ir -1.444 7.990
;
International Tables for Crystallography
(1992, Vol. C, Tables 4.2.6.8 and 6.1.1.4)
;
O O 0.011 0.006
;
International Tables for Crystallography
(1992, Vol. C, Tables 4.2.6.8 and 6.1.1.4)
;
S S 0.125 0.123
;
International Tables for Crystallography
(1992, Vol. C, Tables 4.2.6.8 and 6.1.1.4)
;
Cl Cl 0.148 0.159
;
International Tables for Crystallography
(1992, Vol. C, Tables 4.2.6.8 and 6.1.1.4)
;

loop_
_geom_angle_atom_site_label_1
_geom_angle_atom_site_label_2
_geom_angle_atom_site_label_3
_geom_angle
_geom_angle_publ_flag
S1 Ir1 S2 86.8(2) yes
S1 Ir1 O1 84.2(3) yes
S1 Ir1 C21 162.3(7) yes
S1 Ir1 C22 123.6(6) yes
S1 Ir1 C23 100.5(6) yes
S1 Ir1 C24 110.6(6) yes
S1 Ir1 C25 145.9(6) yes
S2 Ir1 O1 86.8(4) yes
S2 Ir1 C21 110.9(7) yes
S2 Ir1 C22 149.4(6) yes
S2 Ir1 C23 148.5(7) yes
S2 Ir1 C24 111.0(8) yes
S2 Ir1 C25 92.5(8) yes
O1 Ir1 C21 95.2(6) yes
O1 Ir1 C22 92.6(6) yes
O1 Ir1 C23 124.1(7) yes
O1 Ir1 C24 156.8(8) yes
O1 Ir1 C25 129.9(6) yes
C21 Ir1 C22 38.7(9) yes
C21 Ir1 C23 65.2(8) yes
C21 Ir1 C24 65.1(8) yes
C21 Ir1 C25 39.1(9) yes
C22 Ir1 C23 39.0(7) yes
C22 Ir1 C24 64.4(9) yes
C22 Ir1 C25 64(1) yes
C23 Ir1 C24 37(1) yes
C23 Ir1 C25 64(1) yes
C24 Ir1 C25 38.7(8) yes
Cl1 Ir2 Cl2 87.9(2) yes
Cl1 Ir2 S3 97.0(2) yes
Cl1 Ir2 C31 96.5(6) yes
Cl1 Ir2 C32 97.2(6) yes
Cl1 Ir2 C33 131.0(8) yes
Cl1 Ir2 C34 160.6(6) yes
Cl1 Ir2 C35 128.8(6) yes
Cl2 Ir2 S3 86.2(2) yes
Cl2 Ir2 C31 153.0(8) yes
Cl2 Ir2 C32 114.1(7) yes
Cl2 Ir2 C33 92.8(6) yes
Cl2 Ir2 C34 106.8(7) yes
Cl2 Ir2 C35 143.1(7) yes
S3 Ir2 C31 119.3(8) yes
S3 Ir2 C32 155.5(7) yes
S3 Ir2 C33 132.0(8) yes
S3 Ir2 C34 96.6(8) yes
S3 Ir2 C35 91.3(8) yes
C31 Ir2 C32 39(1) yes
C31 Ir2 C33 64.4(9) yes
C31 Ir2 C34 64.7(9) yes
C31 Ir2 C35 38.6(9) yes
C32 Ir2 C33 39.1(9) yes
C32 Ir2 C34 65.4(9) yes
C32 Ir2 C35 64(1) yes
C33 Ir2 C34 38(1) yes
C33 Ir2 C35 62(1) yes
C34 Ir2 C35 37(1) yes
C5 S1 C11 102.4(9) yes
C5 S1 Ir1 98.5(6) yes
C11 S1 Ir1 104.8(6) yes
C16 S2 Ir1 103.7(7) yes
C1 S3 C15 102.1(8) yes
C1 S3 Ir2 117.9(7) yes
C15 S3 Ir2 111.9(6) yes
C6 O1 Ir1 117.5(9) yes
C2 C1 C6 121(1) yes
C2 C1 S3 121(1) yes
C6 C1 S3 116(1) yes
C3 C2 H1 118(1) no
C3 C2 C1 123(1) yes
H1 C2 C1 118(1) no
C4 C3 C7 120(1) yes
C4 C3 C2 117(1) yes
C7 C3 C2 122(1) yes
C5 C4 H2 121(1) no
C5 C4 C3 117(1) yes
H2 C4 C3 121(1) no
C6 C5 S1 115(1) yes
C6 C5 C4 125(1) yes
S1 C5 C4 119(1) yes
O1 C6 C1 121(1) yes
O1 C6 C5 124(1) yes
C1 C6 C5 114(1) yes
C8 C7 C9 113(2) yes
C8 C7 C10 108(2) yes
C8 C7 C3 106(1) yes
C9 C7 C10 109(2) yes
C9 C7 C3 109(1) yes
C10 C7 C3 110(2) yes
H5 C8 H6 109(3) no
H5 C8 H7 109(4) no
H5 C8 C7 109(4) no
H6 C8 H7 109(4) no
H6 C8 C7 109(3) no
H7 C8 C7 109(3) no
H8 C9 H9 109(2) no
H8 C9 H10 109(3) no
H8 C9 C7 109(2) no
H9 C9 H10 109(2) no
H9 C9 C7 109(2) no
H10 C9 C7 109(2) no
H11 C10 H12 109(2) no
H11 C10 H13 109(2) no
H11 C10 C7 109(2) no
H12 C10 H13 109(3) no
H12 C10 C7 109(2) no
H13 C10 C7 109(2) no
C12 C11 C16 126(2) yes
C12 C11 S1 117(1) yes
C16 C11 S1 116(1) yes
C13 C12 H3 120(1) no
C13 C12 C11 119(1) yes
H3 C12 C11 120(2) no
C17 C13 C12 121(2) yes
C15 C14 H4 119(2) no
S3 C15 C14 121(1) yes
S2 C16 C11 125(1) yes
C18 C17 C19 102(2) yes
C18 C17 C20 109(2) yes
C18 C17 C13 115(2) yes
C19 C17 C20 112(3) yes
C19 C17 C13 110(1) yes
C20 C17 C13 105(2) yes
H14 C18 H15 109(3) no
H14 C18 H16 109(2) no
H14 C18 C17 109(2) no
H15 C18 H16 109(3) no
H15 C18 C17 109(2) no
H16 C18 C17 109(3) no
H17 C19 H18 109(3) no
H17 C19 H19 109(3) no
H17 C19 C17 109(3) no
H18 C19 H19 109(4) no
H18 C19 C17 109(2) no
H19 C19 C17 109(2) no
H20 C20 H21 109(4) no
H20 C20 H22 109(4) no
H20 C20 C17 109(3) no
H21 C20 H22 109(4) no
H21 C20 C17 109(3) no
H22 C20 C17 109(3) no
C22 C21 C25 108(1) yes
C22 C21 C26 125(2) yes
C22 C21 Ir1 72(1) yes
C25 C21 C26 126(2) yes
C25 C21 Ir1 71(1) yes
C26 C21 Ir1 120(1) yes
C23 C22 C27 126(2) yes
C23 C22 Ir1 70(1) yes
C27 C22 Ir1 124(1) yes
C27 C22 C21 126(1) yes
C21 C22 C23 107(2) yes
C21 C22 Ir1 68(1) yes
C24 C23 C28 127(2) yes
C24 C23 Ir1 69(1) yes
C28 C23 Ir1 125(1) yes
C28 C23 C22 124(2) yes
C22 C23 C24 107(2) yes
C22 C23 Ir1 70(1) yes
C25 C24 C29 125(2) yes
C25 C24 Ir1 70(1) yes
C29 C24 Ir1 128(1) yes
C29 C24 C23 124(2) yes
C23 C24 C25 109(2) yes
C23 C24 Ir1 72(1) yes
C30 C25 Ir1 128(1) yes
C30 C25 C21 127(2) yes
C30 C25 C24 124(2) yes
C21 C25 Ir1 69(1) yes
C21 C25 C24 107(2) yes
C24 C25 Ir1 70(1) yes
H23 C26 H24 109(2) no
H23 C26 H25 109(2) no
H23 C26 C21 109(2) no
H24 C26 H25 109(2) no
H24 C26 C21 109(2) no
H25 C26 C21 109(2) no
H26 C27 H27 109(2) no
H26 C27 H28 109(2) no
H26 C27 C22 109(2) no
H27 C27 H28 109(2) no
H27 C27 C22 109(2) no
H28 C27 C22 109(1) no
H29 C28 H30 109(2) no
H29 C28 H31 109(2) no
H29 C28 C23 109(1) no
H30 C28 H31 109(2) no
H30 C28 C23 109(2) no
H31 C28 C23 109(2) no
H32 C29 H33 109(3) no
H32 C29 H34 109(2) no
H32 C29 C24 109(2) no
H33 C29 H34 109(2) no
H33 C29 C24 109(2) no
H34 C29 C24 109(2) no
H35 C30 H36 109(2) no
H35 C30 H37 109(3) no
H35 C30 C25 109(2) no
H36 C30 H37 109(2) no
H36 C30 C25 109(2) no
H37 C30 C25 109(2) no
C32 C31 C35 107(2) yes
C32 C31 C36 125(2) yes
C32 C31 Ir2 72(1) yes
C35 C31 C36 126(2) yes
C35 C31 Ir2 71(1) yes
C36 C31 Ir2 126(1) yes
C33 C32 C37 130(2) yes
C33 C32 Ir2 69(1) yes
C37 C32 Ir2 127(1) yes
C37 C32 C31 125(2) yes
C31 C32 C33 104(2) yes
C31 C32 Ir2 68(1) yes
C34 C33 C38 133(2) yes
C34 C33 Ir2 69(1) yes
C38 C33 Ir2 122(1) yes
C38 C33 C32 117(2) yes
C32 C33 C34 109(2) yes
C32 C33 Ir2 71(1) yes
C35 C34 C39 128(3) yes
C35 C34 Ir2 73(1) yes
C39 C34 Ir2 126(1) yes
C39 C34 C33 122(2) yes
C33 C34 C35 108(2) yes
C33 C34 Ir2 72(1) yes
C40 C35 Ir2 128(1) yes
C40 C35 C31 124(2) yes
C40 C35 C34 125(2) yes
C31 C35 Ir2 69(1) yes
C31 C35 C34 109(2) yes
C34 C35 Ir2 69(1) yes
H38 C36 H39 109(2) no
H38 C36 H40 109(3) no
H38 C36 C31 109(2) no
H39 C36 H40 109(3) no
H39 C36 C31 109(2) no
H40 C36 C31 109(2) no
H41 C37 H42 109(3) no
H41 C37 H43 109(3) no
H41 C37 C32 109(2) no
H42 C37 H43 109(3) no
H42 C37 C32 109(3) no
H43 C37 C32 109(2) no
H44 C38 H45 109(3) no
H44 C38 H46 109(2) no
H44 C38 C33 109(3) no
H45 C38 H46 109(3) no
H45 C38 C33 109(2) no
H46 C38 C33 109(2) no
H47 C39 H48 109(2) no
H47 C39 H49 109(3) no
H47 C39 C34 109(2) no
H48 C39 H49 109(3) no
H48 C39 C34 109(2) no
H49 C39 C34 109(2) no
H50 C40 H51 109(3) no
H50 C40 H52 109(2) no
H50 C40 C35 109(2) no
H51 C40 H52 109(2) no
H51 C40 C35 109(2) no
H52 C40 C35 109(2) no
H53 C41 H54 109(5) no
H53 C41 Cl3 109(4) no
H53 C41 Cl4 109(3) no
H54 C41 Cl3 109(3) no
H54 C41 Cl4 109(4) no
Cl3 C41 Cl4 107(2) yes
H55 C42 H56 109(4) no
H55 C42 Cl5 108(2) no
H55 C42 Cl6 108(3) no
H56 C42 Cl5 108(3) no
H56 C42 Cl6 108(2) no
Cl5 C42 Cl6 113(2) yes

loop_
_geom_bond_atom_site_label_1
_geom_bond_atom_site_label_2
_geom_bond_distance
_geom_bond_publ_flag
Ir1 S1 2.321(5) yes
Ir1 S2 2.328(6) yes
Ir1 O1 2.10(1) yes
Ir1 C21 2.16(2) yes
Ir1 C22 2.21(2) yes
Ir1 C23 2.21(2) yes
Ir1 C24 2.18(2) yes
Ir1 C25 2.18(2) yes
Ir2 Cl1 2.416(5) yes
Ir2 Cl2 2.409(5) yes
Ir2 S3 2.385(5) yes
Ir2 C31 2.14(2) yes
Ir2 C32 2.18(2) yes
Ir2 C33 2.16(3) yes
Ir2 C34 2.13(2) yes
Ir2 C35 2.17(3) yes
Cl3 C41 1.74(6) yes
Cl4 C41 1.77(6) yes
Cl5 C42 1.71(4) yes
Cl6 C42 1.70(5) yes
S1 C5 1.81(2) yes
S1 C11 1.83(2) yes
S2 C16 1.74(2) yes
S3 C1 1.80(2) yes
S3 C15 1.79(2) yes
O1 C6 1.31(2) yes
C1 C2 1.36(3) yes
C1 C6 1.39(2) yes
C2 C3 1.37(2) yes
C2 H1 0.95(2) no
C3 C4 1.42(3) yes
C3 C7 1.55(3) yes
C4 C5 1.39(3) yes
C4 H2 0.95(2) no
C5 C6 1.40(2) yes
C7 C8 1.53(6) yes
C7 C9 1.53(3) yes
C7 C10 1.56(3) yes
C8 H5 0.95(4) no
C8 H6 0.95(4) no
C8 H7 0.95(4) no
C9 H8 0.95(3) no
C9 H9 0.95(4) no
C9 H10 0.95(3) no
C10 H11 0.95(3) no
C10 H12 0.95(4) no
C10 H13 0.95(2) no
C11 C12 1.38(3) yes
C11 C16 1.36(3) yes
C12 C13 1.41(3) yes
C12 H3 0.95(2) no
C13 C17 1.50(3) yes
C14 C15 1.41(3) yes
C14 H4 0.95(2) no
C17 C18 1.47(5) yes
C17 C19 1.59(4) yes
C17 C20 1.55(4) yes
C18 H14 0.95(3) no
C18 H15 0.95(3) no
C18 H16 0.95(3) no
C19 H17 0.95(4) no
C19 H18 0.95(4) no
C19 H19 0.95(3) no
C20 H20 0.95(4) no
C20 H21 0.95(6) no
C20 H22 0.95(5) no
C21 C22 1.45(4) yes
C21 C25 1.45(4) yes
C21 C26 1.53(3) yes
C22 C23 1.47(3) yes
C22 C27 1.53(4) yes
C23 C24 1.42(4) yes
C23 C28 1.50(3) yes
C24 C25 1.44(3) yes
C24 C29 1.52(3) yes
C25 C30 1.51(4) yes
C26 H23 0.95(3) no
C26 H24 0.95(3) no
C26 H25 0.95(2) no
C27 H26 0.95(2) no
C27 H27 0.95(2) no
C27 H28 0.95(3) no
C28 H29 0.95(3) no
C28 H30 0.95(3) no
C28 H31 0.95(2) no
C29 H32 0.95(3) no
C29 H33 0.95(3) no
C29 H34 0.95(3) no
C30 H35 0.95(3) no
C30 H36 0.95(2) no
C30 H37 0.95(2) no
C31 C32 1.44(4) yes
C31 C35 1.42(4) yes
C31 C36 1.56(3) yes
C32 C33 1.45(3) yes
C32 C37 1.52(4) yes
C33 C34 1.40(4) yes
C33 C38 1.53(5) yes
C34 C35 1.36(4) yes
C34 C39 1.51(3) yes
C35 C40 1.55(5) yes
C36 H38 0.95(3) no
C36 H39 0.95(2) no
C36 H40 0.95(3) no
C37 H41 0.95(4) no
C37 H42 0.95(3) no
C37 H43 0.95(3) no
C38 H44 0.95(3) no
C38 H45 0.95(3) no
C38 H46 0.95(3) no
C39 H47 0.95(3) no
C39 H48 0.95(4) no
C39 H49 0.95(3) no
C40 H50 0.95(3) no
C40 H51 0.95(3) no
C40 H52 0.95(3) no
C41 H53 0.95(4) no
C41 H54 0.95(6) no
C42 H55 0.95(4) no
C42 H56 0.95(4) no

loop_
_geom_torsion_atom_site_label_1
_geom_torsion_atom_site_label_2
_geom_torsion_atom_site_label_3
_geom_torsion_atom_site_label_4
_geom_torsion
_geom_torsion_publ_flag
S2 Ir1 S1 C5 -90.9(7) yes
S2 Ir1 S1 C11 14.3(5) yes
O1 Ir1 S1 C5 -3.8(7) yes
O1 Ir1 S1 C11 101.5(5) yes
C21 Ir1 S1 C5 85.1(8) yes
C21 Ir1 S1 C11 -169.6(5) yes
C22 Ir1 S1 C5 85.5(7) yes
C22 Ir1 S1 C11 -169.2(5) yes
C23 Ir1 S1 C5 119.9(7) yes
C23 Ir1 S1 C11 -134.8(5) yes
C24 Ir1 S1 C5 157.8(7) yes
C24 Ir1 S1 C11 -96.9(5) yes
C25 Ir1 S1 C5 179.3(7) yes
C25 Ir1 S1 C11 -75.4(6) yes
S1 Ir1 S2 C16 -13.2(5) yes
O1 Ir1 S2 C16 -97.6(6) yes
C21 Ir1 S2 C16 168.0(5) yes
C22 Ir1 S2 C16 172.6(5) yes
C23 Ir1 S2 C16 91.8(6) yes
C24 Ir1 S2 C16 97.6(6) yes
C25 Ir1 S2 C16 132.6(6) yes
S1 Ir1 O1 C6 2(1) yes
S2 Ir1 O1 C6 89(1) yes
C21 Ir1 O1 C6 -159(1) yes
C22 Ir1 O1 C6 -120(1) yes
C23 Ir1 O1 C6 -96(1) yes
C24 Ir1 O1 C6 -128(1) yes
C25 Ir1 O1 C6 -179(508) yes
S1 Ir1 C21 C22 0(2) yes
S1 Ir1 C21 C25 117(2) yes
S1 Ir1 C21 C26 -120(2) yes
S2 Ir1 C21 C22 176(1) yes
S2 Ir1 C21 C25 -66(1) yes
S2 Ir1 C21 C26 55(2) yes
O1 Ir1 C21 C22 87(1) yes
O1 Ir1 C21 C25 -155(1) yes
O1 Ir1 C21 C26 -33(2) yes
C22 Ir1 C21 C25 116(1) yes
C22 Ir1 C21 C26 -121(2) yes
C23 Ir1 C21 C22 -37(1) yes
C23 Ir1 C21 C25 79(1) yes
C23 Ir1 C21 C26 -158(2) yes
C24 Ir1 C21 C22 -79(1) yes
C24 Ir1 C21 C25 37(1) yes
C24 Ir1 C21 C26 159(2) yes
C25 Ir1 C21 C22 -116(1) yes
C25 Ir1 C21 C26 121(2) yes
S1 Ir1 C22 C21 -179(622) yes
S1 Ir1 C22 C23 61(1) yes
S1 Ir1 C22 C27 -59(1) yes
S2 Ir1 C22 C21 -6(1) yes
S2 Ir1 C22 C23 -125(1) yes
S2 Ir1 C22 C27 113(1) yes
O1 Ir1 C22 C21 -95(1) yes
O1 Ir1 C22 C23 146(1) yes
O1 Ir1 C22 C27 25(1) yes
C21 Ir1 C22 C23 -118(1) yes
C21 Ir1 C22 C27 120(2) yes
C23 Ir1 C22 C21 118(1) yes
C23 Ir1 C22 C27 -121(2) yes
C24 Ir1 C22 C21 81(1) yes
C24 Ir1 C22 C23 -36(1) yes
C24 Ir1 C22 C27 -158(1) yes
C25 Ir1 C22 C21 38(1) yes
C25 Ir1 C22 C23 -79(1) yes
C25 Ir1 C22 C27 158(1) yes
S1 Ir1 C23 C22 -131(1) yes
S1 Ir1 C23 C24 110(1) yes
S1 Ir1 C23 C28 -12(2) yes
S2 Ir1 C23 C22 127(1) yes
S2 Ir1 C23 C24 8(1) yes
S2 Ir1 C23 C28 -113(2) yes
O1 Ir1 C23 C22 -41(1) yes
O1 Ir1 C23 C24 -159(1) yes
O1 Ir1 C23 C28 77(2) yes
C21 Ir1 C23 C22 37(1) yes
C21 Ir1 C23 C24 -80(1) yes
C21 Ir1 C23 C28 156(2) yes
C22 Ir1 C23 C24 -118(1) yes
C22 Ir1 C23 C28 119(2) yes
C24 Ir1 C23 C22 118(1) yes
C24 Ir1 C23 C28 -122(2) yes
C25 Ir1 C23 C22 80(1) yes
C25 Ir1 C23 C24 -37(1) yes
C25 Ir1 C23 C28 -160(2) yes
S1 Ir1 C24 C23 -80(1) yes
S1 Ir1 C24 C25 160(1) yes
S1 Ir1 C24 C29 40(2) yes
S2 Ir1 C24 C23 -175(1) yes
S2 Ir1 C24 C25 66(1) yes
S2 Ir1 C24 C29 -54(2) yes
O1 Ir1 C24 C23 46(2) yes
O1 Ir1 C24 C25 -71(2) yes
O1 Ir1 C24 C29 167(1) yes
C21 Ir1 C24 C23 80(1) yes
C21 Ir1 C24 C25 -37(1) yes
C21 Ir1 C24 C29 -158(2) yes
C22 Ir1 C24 C23 37(1) yes
C22 Ir1 C24 C25 -80(1) yes
C22 Ir1 C24 C29 158(2) yes
C23 Ir1 C24 C25 -118(1) yes
C23 Ir1 C24 C29 120(2) yes
C25 Ir1 C24 C23 118(1) yes
C25 Ir1 C24 C29 -120(2) yes
S1 Ir1 C25 C21 -151(1) yes
S1 Ir1 C25 C24 -33(2) yes
S1 Ir1 C25 C30 86(2) yes
S2 Ir1 C25 C21 120(1) yes
S2 Ir1 C25 C24 -121(1) yes
S2 Ir1 C25 C30 -1(2) yes
O1 Ir1 C25 C21 32(1) yes
O1 Ir1 C25 C24 150(1) yes
O1 Ir1 C25 C30 -89(2) yes
C21 Ir1 C25 C24 118(2) yes
C21 Ir1 C25 C30 -122(2) yes
C22 Ir1 C25 C21 -38(1) yes
C22 Ir1 C25 C24 79(1) yes
C22 Ir1 C25 C30 -160(2) yes
C23 Ir1 C25 C21 -81(1) yes
C23 Ir1 C25 C24 36(1) yes
C23 Ir1 C25 C30 156(2) yes
C24 Ir1 C25 C21 -118(1) yes
C24 Ir1 C25 C30 119(2) yes
Cl1 Ir2 S3 C1 -54.8(6) yes
Cl1 Ir2 S3 C15 63.1(7) yes
Cl2 Ir2 S3 C1 32.7(6) yes
Cl2 Ir2 S3 C15 150.6(7) yes
C31 Ir2 S3 C1 -156.2(6) yes
C31 Ir2 S3 C15 -38.4(7) yes
C32 Ir2 S3 C1 -179(508) yes
C32 Ir2 S3 C15 -62.0(8) yes
C33 Ir2 S3 C1 123.0(6) yes
C33 Ir2 S3 C15 -119.1(7) yes
C34 Ir2 S3 C1 139.1(6) yes
C34 Ir2 S3 C15 -103.0(7) yes
C35 Ir2 S3 C1 175.9(6) yes
C35 Ir2 S3 C15 -66.3(7) yes
Cl1 Ir2 C31 C32 93(1) yes
Cl1 Ir2 C31 C35 -150(1) yes
Cl1 Ir2 C31 C36 -28(2) yes
Cl2 Ir2 C31 C32 -4(2) yes
Cl2 Ir2 C31 C35 111(1) yes
Cl2 Ir2 C31 C36 -126(2) yes
S3 Ir2 C31 C32 -164(1) yes
S3 Ir2 C31 C35 -48(1) yes
S3 Ir2 C31 C36 73(2) yes
C32 Ir2 C31 C35 116(1) yes
C32 Ir2 C31 C36 -122(2) yes
C33 Ir2 C31 C32 -39(1) yes
C33 Ir2 C31 C35 76(1) yes
C33 Ir2 C31 C36 -161(2) yes
C34 Ir2 C31 C32 -81(1) yes
C34 Ir2 C31 C35 34(1) yes
C34 Ir2 C31 C36 156(2) yes
C35 Ir2 C31 C32 -116(1) yes
C35 Ir2 C31 C36 121(3) yes
Cl1 Ir2 C32 C31 -91(1) yes
Cl1 Ir2 C32 C33 153(1) yes
Cl1 Ir2 C32 C37 27(2) yes
Cl2 Ir2 C32 C31 177(1) yes
Cl2 Ir2 C32 C33 62(1) yes
Cl2 Ir2 C32 C37 -63(2) yes
S3 Ir2 C32 C31 33(2) yes
S3 Ir2 C32 C33 -81(2) yes
S3 Ir2 C32 C37 152(1) yes
C31 Ir2 C32 C33 -115(1) yes
C31 Ir2 C32 C37 118(2) yes
C33 Ir2 C32 C31 115(1) yes
C33 Ir2 C32 C37 -125(2) yes
C34 Ir2 C32 C31 79(1) yes
C34 Ir2 C32 C33 -35(1) yes
C34 Ir2 C32 C37 -161(2) yes
C35 Ir2 C32 C31 38(1) yes
C35 Ir2 C32 C33 -77(1) yes
C35 Ir2 C32 C37 157(2) yes
Cl1 Ir2 C33 C32 -36(1) yes
Cl1 Ir2 C33 C34 -156(1) yes
Cl1 Ir2 C33 C38 74(2) yes
Cl2 Ir2 C33 C32 -126(1) yes
Cl2 Ir2 C33 C34 113(1) yes
Cl2 Ir2 C33 C38 -15(2) yes
S3 Ir2 C33 C32 146(1) yes
S3 Ir2 C33 C34 26(1) yes
S3 Ir2 C33 C38 -102(2) yes
C31 Ir2 C33 C32 39(1) yes
C31 Ir2 C33 C34 -80(1) yes
C31 Ir2 C33 C38 149(2) yes
C32 Ir2 C33 C34 -120(1) yes
C32 Ir2 C33 C38 110(2) yes
C34 Ir2 C33 C32 120(1) yes
C34 Ir2 C33 C38 -129(2) yes
C35 Ir2 C33 C32 82(1) yes
C35 Ir2 C33 C34 -37(1) yes
C35 Ir2 C33 C38 -166(2) yes
Cl1 Ir2 C34 C33 65(3) yes
Cl1 Ir2 C34 C35 -50(3) yes
Cl1 Ir2 C34 C39 -176(1) yes
Cl2 Ir2 C34 C33 -72(1) yes
Cl2 Ir2 C34 C35 171(1) yes
Cl2 Ir2 C34 C39 45(3) yes
S3 Ir2 C34 C33 -160(1) yes
S3 Ir2 C34 C35 83(1) yes
S3 Ir2 C34 C39 -42(2) yes
C31 Ir2 C34 C33 80(1) yes
C31 Ir2 C34 C35 -36(1) yes
C31 Ir2 C34 C39 -161(3) yes
C32 Ir2 C34 C33 36(1) yes
C32 Ir2 C34 C35 -79(1) yes
C32 Ir2 C34 C39 155(3) yes
C33 Ir2 C34 C35 -116(1) yes
C33 Ir2 C34 C39 118(3) yes
C35 Ir2 C34 C33 116(1) yes
C35 Ir2 C34 C39 -125(3) yes
Cl1 Ir2 C35 C31 39(1) yes
Cl1 Ir2 C35 C34 160(1) yes
Cl1 Ir2 C35 C40 -78(2) yes
Cl2 Ir2 C35 C31 -135(1) yes
Cl2 Ir2 C35 C34 -13(2) yes
Cl2 Ir2 C35 C40 106(2) yes
S3 Ir2 C35 C31 139(1) yes
S3 Ir2 C35 C34 -99(1) yes
S3 Ir2 C35 C40 21(2) yes
C31 Ir2 C35 C34 121(2) yes
C31 Ir2 C35 C40 -117(2) yes
C32 Ir2 C35 C31 -38(1) yes
C32 Ir2 C35 C34 82(1) yes
C32 Ir2 C35 C40 -156(2) yes
C33 Ir2 C35 C31 -82(1) yes
C33 Ir2 C35 C34 38(1) yes
C33 Ir2 C35 C40 159(2) yes
C34 Ir2 C35 C31 -121(2) yes
C34 Ir2 C35 C40 120(2) yes
Ir1 S1 C5 C4 -170(1) yes
Ir1 S1 C5 C6 5(1) yes
C11 S1 C5 C4 82(1) yes
C11 S1 C5 C6 -101(1) yes
Ir1 S1 C11 C12 167(1) yes
Ir1 S1 C11 C16 -13(1) yes
C5 S1 C11 C12 -90(1) yes
C5 S1 C11 C16 89(1) yes
Ir1 S2 C16 C11 9(1) yes
Ir2 S3 C1 C2 52(1) yes
Ir2 S3 C1 C6 -129(1) yes
C15 S3 C1 C2 -70(1) yes
C15 S3 C1 C6 107(1) yes
Ir2 S3 C15 C14 -44(1) yes
C1 S3 C15 C14 82(1) yes
Ir1 O1 C6 C1 176(1) yes
Ir1 O1 C6 C5 0(2) yes
S3 C1 C2 C3 177(1) yes
S3 C1 C2 H1 -2(3) no
C6 C1 C2 C3 0(3) yes
C6 C1 C2 H1 -179(622) no
S3 C1 C6 O1 10(2) yes
S3 C1 C6 C5 -173(1) yes
C2 C1 C6 O1 -172(1) yes
C2 C1 C6 C5 4(2) yes
C1 C2 C3 C4 -4(3) yes
C1 C2 C3 C7 173(2) yes
H1 C2 C3 C4 175(2) no
H1 C2 C3 C7 -6(3) no
C2 C3 C4 C5 3(3) yes
C2 C3 C4 H2 -176(2) no
C7 C3 C4 C5 -174(2) yes
C7 C3 C4 H2 5(3) no
C2 C3 C7 C8 -89(2) yes
C2 C3 C7 C9 33(3) yes
C2 C3 C7 C10 153(2) yes
C4 C3 C7 C8 87(2) yes
C4 C3 C7 C9 -149(2) yes
C4 C3 C7 C10 -29(3) yes
C3 C4 C5 S1 177(1) yes
C3 C4 C5 C6 1(3) yes
H2 C4 C5 S1 -2(3) no
H2 C4 C5 C6 -178(2) no
S1 C5 C6 O1 -4(2) yes
S1 C5 C6 C1 179(1) yes
C4 C5 C6 O1 170(1) yes
C4 C5 C6 C1 -5(3) yes
C3 C7 C8 H5 -60(3) no
C3 C7 C8 H6 59(3) no
C3 C7 C8 H7 179(508) no
C9 C7 C8 H5 179(622) no
C9 C7 C8 H6 -60(3) no
C9 C7 C8 H7 59(3) no
C10 C7 C8 H5 58(3) no
C10 C7 C8 H6 178(2) no
C10 C7 C8 H7 -61(3) no
C3 C7 C9 H8 -59(3) no
C3 C7 C9 H9 60(2) no
C3 C7 C9 H10 -179(358) no
C8 C7 C9 H8 59(3) no
C8 C7 C9 H9 179(507) no
C8 C7 C9 H10 -60(3) no
C10 C7 C9 H8 -179(803) no
C10 C7 C9 H9 -59(3) no
C10 C7 C9 H10 60(3) no
C3 C7 C10 H11 175(2) no
C3 C7 C10 H12 -64(2) no
C3 C7 C10 H13 55(3) no
C8 C7 C10 H11 59(2) no
C8 C7 C10 H12 179(508) no
C8 C7 C10 H13 -60(3) no
C9 C7 C10 H11 -63(3) no
C9 C7 C10 H12 56(2) no
C9 C7 C10 H13 176(2) no
S1 C11 C12 C13 -179(880) yes
S1 C11 C12 H3 0(2) no
C16 C11 C12 C13 0(2) yes
C16 C11 C12 H3 -179(1) no
S1 C11 C16 S2 2(2) yes
C12 C11 C16 S2 -178(1) yes
C11 C12 C13 C17 -177(1) yes
H3 C12 C13 C17 2(3) no
C12 C13 C17 C18 15(2) yes
C12 C13 C17 C19 131(2) yes
C12 C13 C17 C20 -106(3) yes
H4 C14 C15 S3 0(2) no
C13 C17 C18 H14 -59(3) no
C13 C17 C18 H15 60(3) no
C13 C17 C18 H16 -179(718) no
C19 C17 C18 H14 -179(508) no
C19 C17 C18 H15 -59(3) no
C19 C17 C18 H16 60(2) no
C20 C17 C18 H14 60(3) no
C20 C17 C18 H15 -179(622) no
C20 C17 C18 H16 -59(3) no
C13 C17 C19 H17 -63(3) no
C13 C17 C19 H18 56(3) no
C13 C17 C19 H19 176(3) no
C18 C17 C19 H17 60(3) no
C18 C17 C19 H18 -179(507) no
C18 C17 C19 H19 -59(3) no
C20 C17 C19 H17 178(2) no
C20 C17 C19 H18 -61(3) no
C20 C17 C19 H19 58(4) no
C13 C17 C20 H20 -179(622) no
C13 C17 C20 H21 -59(4) no
C13 C17 C20 H22 60(4) no
C18 C17 C20 H20 54(5) no
C18 C17 C20 H21 174(3) no
C18 C17 C20 H22 -65(4) no
C19 C17 C20 H20 -58(5) no
C19 C17 C20 H21 61(4) no
C19 C17 C20 H22 -178(357) no
Ir1 C21 C22 C23 60(1) yes
Ir1 C21 C22 C27 -118(2) yes
C25 C21 C22 Ir1 -62(1) yes
C25 C21 C22 C23 -2(2) yes
C25 C21 C22 C27 178(358) yes
C26 C21 C22 Ir1 115(1) yes
C26 C21 C22 C23 176(1) yes
C26 C21 C22 C27 -2(3) yes
Ir1 C21 C25 C24 -60(1) yes
Ir1 C21 C25 C30 123(2) yes
C22 C21 C25 Ir1 63(1) yes
C22 C21 C25 C24 2(2) yes
C22 C21 C25 C30 -173(2) yes
C26 C21 C25 Ir1 -114(2) yes
C26 C21 C25 C24 -175(1) yes
C26 C21 C25 C30 8(3) yes
Ir1 C21 C26 H23 149(2) no
Ir1 C21 C26 H24 -90(2) no
Ir1 C21 C26 H25 29(3) no
C22 C21 C26 H23 60(3) no
C22 C21 C26 H24 -179(719) no
C22 C21 C26 H25 -59(3) no
C25 C21 C26 H23 -121(2) no
C25 C21 C26 H24 -1(3) no
C25 C21 C26 H25 118(2) no
Ir1 C22 C23 C24 60(1) yes
Ir1 C22 C23 C28 -120(2) yes
C21 C22 C23 Ir1 -59(1) yes
C21 C22 C23 C24 0(2) yes
C21 C22 C23 C28 179(718) yes
C27 C22 C23 Ir1 119(2) yes
C27 C22 C23 C24 179(718) yes
C27 C22 C23 C28 -1(3) yes
Ir1 C22 C27 H26 -148(1) no
Ir1 C22 C27 H27 -28(2) no
Ir1 C22 C27 H28 91(2) no
C21 C22 C27 H26 -60(3) no
C21 C22 C27 H27 59(2) no
C21 C22 C27 H28 179(508) no
C23 C22 C27 H26 121(2) no
C23 C22 C27 H27 -118(2) no
C23 C22 C27 H28 1(3) no
Ir1 C23 C24 C25 61(1) yes
Ir1 C23 C24 C29 -125(2) yes
C22 C23 C24 Ir1 -60(1) yes
C22 C23 C24 C25 0(2) yes
C22 C23 C24 C29 173(2) yes
C28 C23 C24 Ir1 120(2) yes
C28 C23 C24 C25 -178(2) yes
C28 C23 C24 C29 -5(3) yes
Ir1 C23 C28 H29 -88(2) no
Ir1 C23 C28 H30 31(3) no
Ir1 C23 C28 H31 151(2) no
C22 C23 C28 H29 1(3) no
C22 C23 C28 H30 121(2) no
C22 C23 C28 H31 -118(2) no
C24 C23 C28 H29 -179(719) no
C24 C23 C28 H30 -59(3) no
C24 C23 C28 H31 60(3) no
Ir1 C24 C25 C21 60(1) yes
Ir1 C24 C25 C30 -123(2) yes
C23 C24 C25 Ir1 -62(1) yes
C23 C24 C25 C21 -2(2) yes
C23 C24 C25 C30 173(2) yes
C29 C24 C25 Ir1 124(2) yes
C29 C24 C25 C21 -175(2) yes
C29 C24 C25 C30 0(3) yes
Ir1 C24 C29 H32 -34(3) no
Ir1 C24 C29 H33 85(3) no
Ir1 C24 C29 H34 -154(2) no
C23 C24 C29 H32 59(3) no
C23 C24 C29 H33 179(719) no
C23 C24 C29 H34 -60(3) no
C25 C24 C29 H32 -127(2) no
C25 C24 C29 H33 -7(4) no
C25 C24 C29 H34 112(3) no
Ir1 C25 C30 H35 -31(3) no
Ir1 C25 C30 H36 88(2) no
Ir1 C25 C30 H37 -151(2) no
C21 C25 C30 H35 -124(2) no
C21 C25 C30 H36 -4(3) no
C21 C25 C30 H37 115(2) no
C24 C25 C30 H35 60(3) no
C24 C25 C30 H36 -179(718) no
C24 C25 C30 H37 -59(3) no
Ir2 C31 C32 C33 60(1) yes
Ir2 C31 C32 C37 -121(2) yes
C35 C31 C32 Ir2 -63(1) yes
C35 C31 C32 C33 -2(2) yes
C35 C31 C32 C37 174(2) yes
C36 C31 C32 Ir2 122(2) yes
C36 C31 C32 C33 -176(2) yes
C36 C31 C32 C37 1(3) yes
Ir2 C31 C35 C34 -58(1) yes
Ir2 C31 C35 C40 123(2) yes
C32 C31 C35 Ir2 63(1) yes
C32 C31 C35 C34 5(2) yes
C32 C31 C35 C40 -173(2) yes
C36 C31 C35 Ir2 -122(2) yes
C36 C31 C35 C34 179(359) yes
C36 C31 C35 C40 0(3) yes
Ir2 C31 C36 H38 86(3) no
Ir2 C31 C36 H39 -153(2) no
Ir2 C31 C36 H40 -33(3) no
C32 C31 C36 H38 -7(3) no
C32 C31 C36 H39 112(3) no
C32 C31 C36 H40 -127(2) no
C35 C31 C36 H38 179(803) no
C35 C31 C36 H39 -60(3) no
C35 C31 C36 H40 59(3) no
Ir2 C32 C33 C34 59(1) yes
Ir2 C32 C33 C38 -117(2) yes
C31 C32 C33 Ir2 -60(1) yes
C31 C32 C33 C34 0(2) yes
C31 C32 C33 C38 -178(2) yes
C37 C32 C33 Ir2 122(2) yes
C37 C32 C33 C34 -178(2) yes
C37 C32 C33 C38 4(3) yes
Ir2 C32 C37 H41 90(3) no
Ir2 C32 C37 H42 -149(2) no
Ir2 C32 C37 H43 -29(3) no
C31 C32 C37 H41 179(803) no
C31 C32 C37 H42 -60(3) no
C31 C32 C37 H43 59(3) no
C33 C32 C37 H41 -3(4) no
C33 C32 C37 H42 116(3) no
C33 C32 C37 H43 -123(3) no
Ir2 C33 C34 C35 64(1) yes
Ir2 C33 C34 C39 -122(2) yes
C32 C33 C34 Ir2 -60(1) yes
C32 C33 C34 C35 4(2) yes
C32 C33 C34 C39 177(2) yes
C38 C33 C34 Ir2 116(2) yes
C38 C33 C34 C35 -179(358) yes
C38 C33 C34 C39 -5(4) yes
Ir2 C33 C38 H44 95(3) no
Ir2 C33 C38 H45 -144(2) no
Ir2 C33 C38 H46 -24(3) no
C32 C33 C38 H44 179(803) no
C32 C33 C38 H45 -60(3) no
C32 C33 C38 H46 59(3) no
C34 C33 C38 H44 3(4) no
C34 C33 C38 H45 123(3) no
C34 C33 C38 H46 -116(3) no
Ir2 C34 C35 C31 58(1) yes
Ir2 C34 C35 C40 -123(2) yes
C33 C34 C35 Ir2 -64(1) yes
C33 C34 C35 C31 -5(2) yes
C33 C34 C35 C40 172(2) yes
C39 C34 C35 Ir2 123(2) yes
C39 C34 C35 C31 -178(2) yes
C39 C34 C35 C40 0(3) yes
Ir2 C34 C39 H47 -31(4) no
Ir2 C34 C39 H48 88(3) no
Ir2 C34 C39 H49 -151(2) no
C33 C34 C39 H47 59(3) no
C33 C34 C39 H48 179(803) no
C33 C34 C39 H49 -60(4) no
C35 C34 C39 H47 -128(3) no
C35 C34 C39 H48 -8(3) no
C35 C34 C39 H49 111(3) no
Ir2 C35 C40 H50 -31(3) no
Ir2 C35 C40 H51 88(2) no
Ir2 C35 C40 H52 -151(1) no
C31 C35 C40 H50 -121(2) no
C31 C35 C40 H51 -1(3) no
C31 C35 C40 H52 118(2) no
C34 C35 C40 H50 60(3) no
C34 C35 C40 H51 -179(718) no
C34 C35 C40 H52 -59(3) no
